data_7210602
loop_
_publ_author_name
'Luo, Yu-Hui'
'Yue, Feng-Xia'
'Yu, Xiao-Yang'
'Gu, Ling-Ling'
'Zhang, Hong'
'Chen, Xin'

_publ_section_title
;
 A series of entangled ZnII/CdII coordination polymers constructed from
 1,3,5-benzenetricarboxylate acid and flexible triazole ligands
;
_journal_issue 40
_journal_name_full CrystEngComm
_journal_page_first 8116
_journal_paper_doi 10.1039/c3ce41157e
_journal_volume 15
_journal_year 2013
_chemical_formula_sum 'C19 H24 Cd N6 O8'
_chemical_formula_weight 576.85
_chemical_name_systematic
; 
 ? 
;
_space_group_IT_number 2
_symmetry_cell_setting triclinic
_symmetry_space_group_name_Hall '-P 1'
_symmetry_space_group_name_H-M 'P -1'
_atom_sites_solution_hydrogens geom
_atom_sites_solution_primary direct
_atom_sites_solution_secondary difmap
_audit_creation_method SHELXL-97
_cell_angle_alpha 96.229(4)
_cell_angle_beta 111.668(4)
_cell_angle_gamma 107.805(4)
_cell_formula_units_Z 2
_cell_length_a 10.168(3)
_cell_length_b 10.872(3)
_cell_length_c 12.335(3)
_cell_measurement_reflns_used 2746
_cell_measurement_temperature 293(2)
_cell_measurement_theta_max 26.0827
_cell_measurement_theta_min 2.4324
_cell_volume 1168.2(6)
_computing_structure_refinement 'SHELXL-97 (Sheldrick, 1997)'
_computing_structure_solution 'SHELXS-97 (Sheldrick, 1990)'
_diffrn_ambient_temperature 293(2)
_diffrn_measured_fraction_theta_full 0.982
_diffrn_measured_fraction_theta_max 0.982
_diffrn_measurement_device_type 'CCD area detector'
_diffrn_measurement_method 'phi and omega scans'
_diffrn_radiation_monochromator graphite
_diffrn_radiation_source 'fine-focus sealed tube'
_diffrn_radiation_type MoK\a
_diffrn_radiation_wavelength 0.71073
_diffrn_reflns_av_R_equivalents 0.0185
_diffrn_reflns_av_sigmaI/netI 0.0422
_diffrn_reflns_limit_h_max 12
_diffrn_reflns_limit_h_min -12
_diffrn_reflns_limit_k_max 13
_diffrn_reflns_limit_k_min -13
_diffrn_reflns_limit_l_max 14
_diffrn_reflns_limit_l_min -9
_diffrn_reflns_number 6122
_diffrn_reflns_theta_full 25.50
_diffrn_reflns_theta_max 25.50
_diffrn_reflns_theta_min 1.83
_exptl_absorpt_coefficient_mu 0.991
_exptl_absorpt_correction_T_max 0.9074
_exptl_absorpt_correction_T_min 0.7897
_exptl_absorpt_correction_type multi-scan
_exptl_absorpt_process_details SADABS
_exptl_crystal_colour colorless
_exptl_crystal_density_diffrn 1.640
_exptl_crystal_density_method 'not measured'
_exptl_crystal_description lamellar
_exptl_crystal_F_000 584
_exptl_crystal_size_max 0.25
_exptl_crystal_size_mid 0.24
_exptl_crystal_size_min 0.10
_refine_diff_density_max 0.767
_refine_diff_density_min -0.480
_refine_diff_density_rms 0.095
_refine_ls_extinction_method none
_refine_ls_goodness_of_fit_ref 1.050
_refine_ls_hydrogen_treatment constr
_refine_ls_matrix_type full
_refine_ls_number_parameters 389
_refine_ls_number_reflns 4269
_refine_ls_number_restraints 72
_refine_ls_restrained_S_all 1.045
_refine_ls_R_factor_all 0.0470
_refine_ls_R_factor_gt 0.0406
_refine_ls_shift/su_max 0.000
_refine_ls_shift/su_mean 0.000
_refine_ls_structure_factor_coef Fsqd
_refine_ls_weighting_details 'calc w=1/[\s^2^(Fo^2^)+(0.0591P)^2^+0.5273P] where P=(Fo^2^+2Fc^2^)/3'
_refine_ls_weighting_scheme calc
_refine_ls_wR_factor_gt 0.0972
_refine_ls_wR_factor_ref 0.1017
_reflns_number_gt 3830
_reflns_number_total 4269
_reflns_threshold_expression >2sigma(I)
_cod_data_source_file c3ce41157e.txt
_cod_data_source_block 4
_cod_original_sg_symbol_Hall -p1
_cod_original_sg_symbol_H-M P-1
_cod_database_code 7210602

loop_
_symmetry_equiv_pos_as_xyz
'x, y, z'
'-x, -y, -z'

loop_
_atom_site_label
_atom_site_type_symbol
_atom_site_fract_x
_atom_site_fract_y
_atom_site_fract_z
_atom_site_U_iso_or_equiv
_atom_site_adp_type
_atom_site_occupancy
_atom_site_symmetry_multiplicity
_atom_site_calc_flag
_atom_site_refinement_flags
_atom_site_disorder_assembly
_atom_site_disorder_group
Cd1 Cd 0.18389(3) 0.33266(3) 0.60506(3) 0.02834(12) Uani 1 1 d . . .
C1 C 0.3994(4) 0.2240(4) 0.6265(4) 0.0326(9) Uani 1 1 d . D .
C2 C 0.5200(4) 0.1659(4) 0.6400(4) 0.0301(9) Uani 1 1 d . . .
C3 C 0.4943(4) 0.0381(4) 0.6579(4) 0.0317(9) Uani 1 1 d . . .
H3 H 0.4041 -0.0101 0.6620 0.038 Uiso 1 1 calc R . .
C4 C 0.6037(4) -0.0176(4) 0.6697(4) 0.0326(9) Uani 1 1 d . . .
C5 C 0.5725(5) -0.1567(4) 0.6836(5) 0.0465(12) Uani 1 1 d . . .
C6 C 0.7370(4) 0.0542(4) 0.6621(4) 0.0311(9) Uani 1 1 d . . .
H6 H 0.8093 0.0163 0.6688 0.037 Uiso 1 1 calc R . .
C7 C 0.7640(4) 0.1818(4) 0.6447(4) 0.0273(8) Uani 1 1 d . . .
C8 C 0.9115(4) 0.2553(4) 0.6371(4) 0.0293(8) Uani 1 1 d . . .
C9 C 0.6552(4) 0.2377(4) 0.6331(4) 0.0279(8) Uani 1 1 d . . .
H9 H 0.6723 0.3229 0.6208 0.033 Uiso 1 1 calc R . .
C10 C -0.0323(5) 0.1065(5) 0.3498(4) 0.0442(11) Uani 1 1 d . . .
H10 H -0.0130 0.0392 0.3857 0.053 Uiso 1 1 calc R D .
C11 C -0.0354(9) 0.2870(6) 0.3181(5) 0.078(2) Uani 1 1 d . . .
H11 H -0.0138 0.3783 0.3310 0.094 Uiso 1 1 calc R D .
C12 C -0.2130(7) -0.0359(6) 0.1404(5) 0.0675(16) Uani 1 1 d . . .
H12A H -0.3208 -0.0547 0.1161 0.081 Uiso 1 1 calc R A 1
H12B H -0.1910 -0.1090 0.1715 0.081 Uiso 1 1 calc R A 1
C13 C -0.1792(10) -0.0287(9) 0.0321(8) 0.063(2) Uani 0.70 1 d PU B 1
H13A H -0.2417 -0.1140 -0.0265 0.076 Uiso 0.70 1 calc PR B 1
H13B H -0.2135 0.0377 -0.0030 0.076 Uiso 0.70 1 calc PR B 1
C13' C -0.127(2) -0.0767(18) 0.0783(18) 0.053(4) Uani 0.30 1 d PU B 2
H13C H -0.0744 -0.1248 0.1283 0.064 Uiso 0.30 1 calc PR B 2
H13D H -0.2043 -0.1425 0.0047 0.064 Uiso 0.30 1 calc PR B 2
C14 C -0.0254(8) 0.0017(8) 0.0461(6) 0.091(2) Uani 1 1 d . . .
H14A H 0.0319 0.0914 0.0980 0.109 Uiso 1 1 calc R B 1
H14B H 0.0112 -0.0567 0.0929 0.109 Uiso 1 1 calc R B 1
C15 C 0.2743(8) 0.5484(7) 0.8501(5) 0.0660(16) Uani 1 1 d . . .
H15 H 0.2367 0.6004 0.8013 0.079 Uiso 1 1 calc R C 1
C16 C 0.3120(12) 0.3934(10) 0.9012(11) 0.055(3) Uani 0.50 1 d P D 1
H16 H 0.3204 0.3104 0.8967 0.066 Uiso 0.50 1 calc PR D 1
C17 C 0.2781(19) 0.6713(15) 1.0410(13) 0.057(4) Uani 0.50 1 d PU D 1
H17A H 0.3585 0.7018 1.1223 0.069 Uiso 0.50 1 calc PR D 1
H17B H 0.2790 0.7481 1.0074 0.069 Uiso 0.50 1 calc PR D 1
C18 C 0.1267(17) 0.6057(17) 1.0431(14) 0.066(4) Uani 0.50 1 d PU D 1
H18A H 0.1114 0.6691 1.0942 0.079 Uiso 0.50 1 calc PR D 1
H18B H 0.1296 0.5313 1.0795 0.079 Uiso 0.50 1 calc PR D 1
C19 C -0.0087(15) 0.5550(16) 0.9210(11) 0.078(4) Uani 0.50 1 d P D 1
N4 N 0.2988(15) 0.4540(12) 0.8117(11) 0.034(3) Uani 0.50 1 d P D 1
N5 N 0.3121(10) 0.4611(9) 0.9974(8) 0.058(2) Uani 0.50 1 d P D 1
N6 N 0.3046(11) 0.5722(10) 0.9655(8) 0.046(2) Uani 0.50 1 d P D 1
C16' C 0.4669(11) 0.5615(10) 0.8478(9) 0.049(2) Uani 0.50 1 d P D 2
H16' H 0.5427 0.5555 0.8249 0.058 Uiso 0.50 1 calc PR D 2
C17' C 0.3400(16) 0.7028(14) 1.0354(12) 0.054(3) Uani 0.50 1 d PU D 2
H17C H 0.3543 0.7913 1.0221 0.065 Uiso 0.50 1 calc PR D 2
H17D H 0.4199 0.7123 1.1130 0.065 Uiso 0.50 1 calc PR D 2
C18' C 0.1876(19) 0.6453(14) 1.0403(12) 0.051(3) Uani 0.50 1 d PU D 2
H18C H 0.1067 0.6342 0.9627 0.062 Uiso 0.50 1 calc PR D 2
H18D H 0.1823 0.7072 1.0999 0.062 Uiso 0.50 1 calc PR D 2
C19' C 0.1618(14) 0.5065(14) 1.0735(10) 0.065(3) Uani 0.50 1 d P D 2
N4' N 0.3199(14) 0.4863(13) 0.7821(12) 0.036(3) Uani 0.50 1 d P D 2
N5' N 0.4976(9) 0.6449(9) 0.9476(8) 0.054(2) Uani 0.50 1 d P D 2
N6' N 0.3577(11) 0.6246(10) 0.9432(9) 0.045(2) Uani 0.50 1 d P D 2
N1 N 0.0286(4) 0.2335(4) 0.4058(3) 0.0396(8) Uani 1 1 d . D .
N2 N -0.1292(7) 0.2052(6) 0.2143(5) 0.0871(19) Uani 1 1 d . B .
N3 N -0.1246(5) 0.0870(4) 0.2358(4) 0.0507(10) Uani 1 1 d . B .
O1 O 0.2795(4) 0.1551(3) 0.6294(4) 0.0551(10) Uani 1 1 d . D .
O2 O 0.4251(3) 0.3415(3) 0.6153(3) 0.0435(8) Uani 1 1 d . D .
O5 O 0.9353(3) 0.3664(3) 0.6127(3) 0.0402(7) Uani 1 1 d . . .
O4 O 0.6820(4) -0.1978(3) 0.6882(4) 0.0675(12) Uani 1 1 d . . .
H4 H 0.6560 -0.2769 0.6886 0.101 Uiso 1 1 calc R D .
O3 O 0.4576(4) -0.2231(4) 0.6904(5) 0.0780(14) Uani 1 1 d . . .
O6 O 1.0059(3) 0.1996(3) 0.6565(3) 0.0424(8) Uani 1 1 d . . .
O1W O 0.2391(4) 0.5325(4) 0.5444(4) 0.0804(15) Uani 1 1 d . D .
H1WB H 0.1812 0.5640 0.4951 0.096 Uiso 1 1 d R . .
H1WA H 0.3066 0.5999 0.6028 0.096 Uiso 1 1 d R . .
O2W O 0.6521(7) 0.5613(6) 0.6433(6) 0.0578(16) Uani 0.60 1 d P E 1
O2W' O 0.6603(10) 0.5736(7) 0.7589(8) 0.050(2) Uani 0.40 1 d P F 2

loop_
_atom_site_aniso_label
_atom_site_aniso_U_11
_atom_site_aniso_U_22
_atom_site_aniso_U_33
_atom_site_aniso_U_23
_atom_site_aniso_U_13
_atom_site_aniso_U_12
Cd1 0.02067(16) 0.03014(18) 0.03628(19) 0.01056(12) 0.01401(13) 0.00907(12)
C1 0.0246(19) 0.043(2) 0.034(2) 0.0090(19) 0.0155(17) 0.0133(18)
C2 0.0215(18) 0.035(2) 0.034(2) 0.0060(17) 0.0126(17) 0.0108(16)
C3 0.0218(18) 0.031(2) 0.041(2) 0.0065(18) 0.0162(18) 0.0058(16)
C4 0.0264(19) 0.030(2) 0.041(2) 0.0066(18) 0.0160(18) 0.0074(16)
C5 0.034(2) 0.031(2) 0.069(3) 0.009(2) 0.020(2) 0.0084(19)
C6 0.0204(18) 0.030(2) 0.040(2) 0.0042(18) 0.0117(17) 0.0079(16)
C7 0.0187(17) 0.031(2) 0.031(2) 0.0049(16) 0.0119(16) 0.0063(15)
C8 0.0212(18) 0.033(2) 0.034(2) 0.0080(17) 0.0128(17) 0.0084(16)
C9 0.0222(18) 0.027(2) 0.034(2) 0.0057(16) 0.0120(17) 0.0086(15)
C10 0.043(3) 0.050(3) 0.040(3) 0.016(2) 0.021(2) 0.013(2)
C11 0.121(6) 0.058(4) 0.045(3) 0.012(3) 0.010(4) 0.051(4)
C12 0.061(3) 0.063(4) 0.051(3) -0.007(3) 0.018(3) 0.003(3)
C13 0.064(5) 0.058(5) 0.045(4) -0.001(4) 0.013(4) 0.011(4)
C13' 0.060(8) 0.044(7) 0.046(7) 0.007(6) 0.028(6) 0.001(6)
C14 0.087(5) 0.092(5) 0.063(4) -0.020(4) 0.035(4) 0.002(4)
C15 0.093(4) 0.089(5) 0.045(3) 0.026(3) 0.032(3) 0.063(4)
C16 0.049(6) 0.041(6) 0.064(7) 0.014(5) 0.015(5) 0.014(5)
C17 0.060(7) 0.062(6) 0.045(5) 0.004(4) 0.027(5) 0.013(6)
C18 0.063(7) 0.075(7) 0.054(6) 0.012(5) 0.027(5) 0.018(6)
C19 0.069(8) 0.131(12) 0.045(7) 0.027(7) 0.027(6) 0.046(8)
N4 0.031(5) 0.036(6) 0.038(7) 0.010(4) 0.017(4) 0.011(5)
N5 0.060(5) 0.055(6) 0.045(5) 0.019(4) 0.016(4) 0.010(4)
N6 0.044(5) 0.047(6) 0.037(5) 0.006(4) 0.009(4) 0.015(4)
C16' 0.043(5) 0.056(6) 0.045(6) 0.010(5) 0.022(5) 0.012(5)
C17' 0.059(7) 0.056(6) 0.043(5) 0.000(4) 0.021(5) 0.020(5)
C18' 0.058(7) 0.056(6) 0.040(5) 0.013(4) 0.022(5) 0.020(6)
C19' 0.070(7) 0.097(9) 0.051(7) 0.030(6) 0.033(6) 0.047(7)
N4' 0.022(4) 0.049(7) 0.037(7) 0.014(5) 0.019(4) 0.005(5)
N5' 0.042(5) 0.063(6) 0.041(5) 0.009(4) 0.012(4) 0.007(4)
N6' 0.046(6) 0.042(6) 0.040(6) 0.005(4) 0.017(4) 0.012(4)
N1 0.042(2) 0.043(2) 0.037(2) 0.0104(17) 0.0163(17) 0.0209(17)
N2 0.124(5) 0.076(4) 0.043(3) 0.007(3) 0.002(3) 0.058(4)
N3 0.050(2) 0.059(3) 0.037(2) 0.0060(19) 0.0161(19) 0.016(2)
O1 0.0349(17) 0.054(2) 0.100(3) 0.035(2) 0.0439(19) 0.0226(15)
O2 0.0325(15) 0.0391(18) 0.070(2) 0.0197(16) 0.0265(16) 0.0193(13)
O5 0.0263(14) 0.0355(17) 0.060(2) 0.0186(15) 0.0197(14) 0.0090(12)
O4 0.050(2) 0.0340(19) 0.129(4) 0.025(2) 0.045(2) 0.0196(16)
O3 0.048(2) 0.039(2) 0.157(4) 0.039(2) 0.056(3) 0.0106(17)
O6 0.0278(14) 0.0483(18) 0.067(2) 0.0284(16) 0.0286(15) 0.0197(14)
O1W 0.0403(19) 0.042(2) 0.132(4) 0.048(2) 0.006(2) 0.0097(16)
O2W 0.060(4) 0.041(3) 0.085(5) 0.018(3) 0.042(4) 0.020(3)
O2W' 0.059(5) 0.025(4) 0.061(6) 0.020(4) 0.020(4) 0.013(4)

loop_
_atom_type_symbol
_atom_type_description
_atom_type_scat_dispersion_real
_atom_type_scat_dispersion_imag
_atom_type_scat_source
C C 0.0033 0.0016 'International Tables Vol C Tables 4.2.6.8 and 6.1.1.4'
H H 0.0000 0.0000 'International Tables Vol C Tables 4.2.6.8 and 6.1.1.4'
Cd Cd -0.8075 1.2024 'International Tables Vol C Tables 4.2.6.8 and 6.1.1.4'
N N 0.0061 0.0033 'International Tables Vol C Tables 4.2.6.8 and 6.1.1.4'
O O 0.0106 0.0060 'International Tables Vol C Tables 4.2.6.8 and 6.1.1.4'

loop_
_geom_angle_atom_site_label_1
_geom_angle_atom_site_label_2
_geom_angle_atom_site_label_3
_geom_angle
_geom_angle_site_symmetry_1
_geom_angle_site_symmetry_3
N4' Cd1 O6 97.1(2) . 1_455
N4' Cd1 N1 161.5(4) . .
O6 Cd1 N1 90.24(13) 1_455 .
N4' Cd1 O1W 77.8(3) . .
O6 Cd1 O1W 139.58(12) 1_455 .
N1 Cd1 O1W 85.62(15) . .
N4' Cd1 O2 85.2(3) . .
O6 Cd1 O2 134.88(10) 1_455 .
N1 Cd1 O2 101.59(13) . .
O1W Cd1 O2 85.13(12) . .
N4' Cd1 N4 14.0(3) . .
O6 Cd1 N4 83.9(3) 1_455 .
N1 Cd1 N4 166.4(3) . .
O1W Cd1 N4 90.9(3) . .
O2 Cd1 N4 91.2(3) . .
N4' Cd1 O1 105.4(4) . .
O6 Cd1 O1 82.28(10) 1_455 .
N1 Cd1 O1 92.37(13) . .
O1W Cd1 O1 138.00(13) . .
O2 Cd1 O1 54.16(10) . .
N4 Cd1 O1 99.0(3) . .
N4' Cd1 O5 86.7(3) . 1_455
O6 Cd1 O5 51.52(9) 1_455 1_455
N1 Cd1 O5 84.62(12) . 1_455
O1W Cd1 O5 88.06(12) . 1_455
O2 Cd1 O5 170.38(10) . 1_455
N4 Cd1 O5 82.1(3) . 1_455
O1 Cd1 O5 133.59(9) . 1_455
N4' Cd1 C1 96.1(4) . .
O6 Cd1 C1 108.53(11) 1_455 .
N1 Cd1 C1 97.60(13) . .
O1W Cd1 C1 111.88(13) . .
O2 Cd1 C1 27.31(11) . .
N4 Cd1 C1 95.9(3) . .
O1 Cd1 C1 26.85(11) . .
O5 Cd1 C1 160.03(11) 1_455 .
N4' Cd1 C8 94.0(3) . 1_455
O6 Cd1 C8 25.62(10) 1_455 1_455
N1 Cd1 C8 85.30(13) . 1_455
O1W Cd1 C8 114.02(13) . 1_455
O2 Cd1 C8 160.27(11) . 1_455
N4 Cd1 C8 84.1(3) . 1_455
O1 Cd1 C8 107.58(11) . 1_455
O5 Cd1 C8 26.03(10) 1_455 1_455
C1 Cd1 C8 134.09(12) . 1_455
O1 C1 O2 122.2(4) . .
O1 C1 C2 118.7(4) . .
O2 C1 C2 119.2(3) . .
O1 C1 Cd1 61.8(2) . .
O2 C1 Cd1 60.4(2) . .
C2 C1 Cd1 179.1(3) . .
C3 C2 C9 119.8(3) . .
C3 C2 C1 119.1(3) . .
C9 C2 C1 121.0(4) . .
C2 C3 C4 120.0(4) . .
C2 C3 H3 120.0 . .
C4 C3 H3 120.0 . .
C6 C4 C3 119.7(4) . .
C6 C4 C5 120.7(4) . .
C3 C4 C5 119.6(4) . .
O3 C5 O4 124.2(4) . .
O3 C5 C4 122.9(4) . .
O4 C5 C4 112.9(4) . .
C4 C6 C7 120.9(4) . .
C4 C6 H6 119.6 . .
C7 C6 H6 119.6 . .
C6 C7 C9 119.6(3) . .
C6 C7 C8 118.5(3) . .
C9 C7 C8 121.9(3) . .
O5 C8 O6 122.8(3) . .
O5 C8 C7 120.5(3) . .
O6 C8 C7 116.7(3) . .
O5 C8 Cd1 71.1(2) . 1_655
O6 C8 Cd1 52.14(19) . 1_655
C7 C8 Cd1 166.7(3) . 1_655
C7 C9 C2 120.1(4) . .
C7 C9 H9 120.0 . .
C2 C9 H9 120.0 . .
N1 C10 N3 111.0(4) . .
N1 C10 H10 124.5 . .
N3 C10 H10 124.5 . .
N2 C11 N1 116.5(5) . .
N2 C11 H11 121.8 . .
N1 C11 H11 121.8 . .
N3 C12 C13' 114.7(8) . .
N3 C12 C13 112.7(5) . .
N3 C12 H12A 109.1 . .
C13' C12 H12A 132.7 . .
C13 C12 H12A 109.1 . .
N3 C12 H12B 109.1 . .
C13' C12 H12B 74.3 . .
C13 C12 H12B 109.1 . .
H12A C12 H12B 107.8 . .
C14 C13 C12 119.4(7) . .
C14 C13 H13A 107.5 . .
C12 C13 H13A 107.5 . .
C14 C13 H13B 107.5 . .
C12 C13 H13B 107.5 . .
H13A C13 H13B 107.0 . .
C14 C13' C12 127.7(15) . .
C14 C13' H13C 105.4 . .
C12 C13' H13C 105.4 . .
C14 C13' H13D 105.4 . .
C12 C13' H13D 105.4 . .
H13C C13' H13D 106.0 . .
C13' C14 C14 139.8(11) . 2
C14 C14 C13 127.3(9) 2 .
C13' C14 H14A 114.7 . .
C14 C14 H14A 105.5 2 .
C13 C14 H14A 105.5 . .
C13' C14 H14B 66.0 . .
C14 C14 H14B 105.5 2 .
C13 C14 H14B 105.5 . .
H14A C14 H14B 106.1 . .
N6' C15 N4 122.6(9) . .
N6' C15 N4' 123.3(10) . .
N4 C15 N6 115.5(8) . .
N4' C15 N6 134.7(8) . .
N6' C15 H15 104.0 . .
N4 C15 H15 122.2 . .
N4' C15 H15 100.4 . .
N6 C15 H15 122.2 . .
N5 C16 N4 114.6(10) . .
N5 C16 H16 122.7 . .
N4 C16 H16 122.7 . .
C18 C17 N6 108.7(12) . .
C18 C17 H17A 110.0 . .
N6 C17 H17A 110.0 . .
C18 C17 H17B 110.0 . .
N6 C17 H17B 110.0 . .
H17A C17 H17B 108.3 . .
C17 C18 C19 114.9(13) . .
C17 C18 H18A 108.5 . .
C19 C18 H18A 108.5 . .
C17 C18 H18B 108.5 . .
C19 C18 H18B 108.5 . .
H18A C18 H18B 107.5 . .
C15 N4 C16 100.3(10) . .
C15 N4 Cd1 125.3(9) . .
C16 N4 Cd1 122.4(9) . .
N6 N5 C16 101.4(9) . .
C15 N6 N5 105.7(8) . .
C15 N6 C17 130.6(10) . .
N5 N6 C17 119.9(10) . .
N5' C16' N4' 115.3(10) . .
N5' C16' H16' 122.3 . .
N4' C16' H16' 122.3 . .
N6' C17' C18' 114.7(11) . .
N6' C17' H17C 108.6 . .
C18' C17' H17C 108.6 . .
N6' C17' H17D 108.6 . .
C18' C17' H17D 108.6 . .
H17C C17' H17D 107.6 . .
C17' C18' C19' 111.9(12) . .
C17' C18' H18C 109.2 . .
C19' C18' H18C 109.2 . .
C17' C18' H18D 109.2 . .
C19' C18' H18D 109.2 . .
H18C C18' H18D 107.9 . .
C15 N4' C16' 93.7(11) . .
C15 N4' Cd1 130.2(9) . .
C16' N4' Cd1 135.5(9) . .
C16' N5' N6' 102.8(8) . .
C15 N6' N5' 104.0(9) . .
C15 N6' C17' 135.0(10) . .
N5' N6' C17' 120.5(10) . .
C10 N1 C11 101.5(4) . .
C10 N1 Cd1 128.8(3) . .
C11 N1 Cd1 129.4(4) . .
C11 N2 N3 101.8(4) . .
C10 N3 N2 109.1(4) . .
C10 N3 C12 130.0(5) . .
N2 N3 C12 120.9(5) . .
C1 O1 Cd1 91.3(3) . .
C1 O2 Cd1 92.3(2) . .
C8 O5 Cd1 82.9(2) . 1_655
C5 O4 H4 109.5 . .
C8 O6 Cd1 102.2(2) . 1_655
Cd1 O1W H1WB 131.5 . .
Cd1 O1W H1WA 112.9 . .
H1WB O1W H1WA 105.6 . .

loop_
_geom_bond_atom_site_label_1
_geom_bond_atom_site_label_2
_geom_bond_distance
_geom_bond_site_symmetry_2
Cd1 N4' 2.244(14) .
Cd1 O6 2.284(3) 1_455
Cd1 N1 2.284(4) .
Cd1 O1W 2.348(3) .
Cd1 O2 2.380(3) .
Cd1 N4 2.394(13) .
Cd1 O1 2.413(3) .
Cd1 O5 2.696(3) 1_455
Cd1 C1 2.736(4) .
Cd1 C8 2.827(4) 1_455
C1 O1 1.236(5) .
C1 O2 1.257(5) .
C1 C2 1.509(5) .
C2 C3 1.391(6) .
C2 C9 1.397(5) .
C3 C4 1.392(5) .
C3 H3 0.9300 .
C4 C6 1.384(5) .
C4 C5 1.489(6) .
C5 O3 1.209(6) .
C5 O4 1.306(6) .
C6 C7 1.386(6) .
C6 H6 0.9300 .
C7 C9 1.389(5) .
C7 C8 1.511(5) .
C8 O5 1.250(5) .
C8 O6 1.251(4) .
C8 Cd1 2.827(4) 1_655
C9 H9 0.9300 .
C10 N1 1.312(6) .
C10 N3 1.319(6) .
C10 H10 0.9300 .
C11 N2 1.293(8) .
C11 N1 1.334(6) .
C11 H11 0.9300 .
C12 N3 1.457(7) .
C12 C13' 1.48(2) .
C12 C13 1.502(11) .
C12 H12A 0.9700 .
C12 H12B 0.9700 .
C13 C14 1.434(11) .
C13 H13A 0.9700 .
C13 H13B 0.9700 .
C13' C14 1.340(18) .
C13' H13C 0.9700 .
C13' H13D 0.9700 .
C14 C14 1.414(12) 2
C14 H14A 0.9700 .
C14 H14B 0.9700 .
C15 N6' 1.170(11) .
C15 N4 1.216(14) .
C15 N4' 1.315(15) .
C15 N6 1.317(11) .
C15 H15 0.9300 .
C16 N5 1.326(14) .
C16 N4 1.332(15) .
C16 H16 0.9300 .
C17 C18 1.498(18) .
C17 N6 1.499(18) .
C17 H17A 0.9700 .
C17 H17B 0.9700 .
C18 C19 1.514(19) .
C18 H18A 0.9700 .
C18 H18B 0.9700 .
N5 N6 1.325(13) .
C16' N5' 1.317(13) .
C16' N4' 1.332(17) .
C16' H16' 0.9300 .
C17' N6' 1.444(16) .
C17' C18' 1.511(18) .
C17' H17C 0.9700 .
C17' H17D 0.9700 .
C18' C19' 1.576(18) .
C18' H18C 0.9700 .
C18' H18D 0.9700 .
N5' N6' 1.350(13) .
N2 N3 1.351(7) .
O5 Cd1 2.696(3) 1_655
O4 H4 0.8200 .
O6 Cd1 2.284(3) 1_655
O1W H1WB 0.8599 .
O1W H1WA 0.8601 .

loop_
_geom_torsion_atom_site_label_1
_geom_torsion_atom_site_label_2
_geom_torsion_atom_site_label_3
_geom_torsion_atom_site_label_4
_geom_torsion
_geom_torsion_site_symmetry_1
_geom_torsion_site_symmetry_4
N4' Cd1 C1 O1 112.3(4) . .
O6 Cd1 C1 O1 12.7(3) 1_455 .
N1 Cd1 C1 O1 -80.1(3) . .
O1W Cd1 C1 O1 -168.4(3) . .
O2 Cd1 C1 O1 179.3(5) . .
N4 Cd1 C1 O1 98.2(4) . .
O5 Cd1 C1 O1 15.0(5) 1_455 .
C8 Cd1 C1 O1 10.7(4) 1_455 .
N4' Cd1 C1 O2 -67.0(4) . .
O6 Cd1 C1 O2 -166.6(3) 1_455 .
N1 Cd1 C1 O2 100.6(3) . .
O1W Cd1 C1 O2 12.3(3) . .
N4 Cd1 C1 O2 -81.1(4) . .
O1 Cd1 C1 O2 -179.3(5) . .
O5 Cd1 C1 O2 -164.3(3) 1_455 .
C8 Cd1 C1 O2 -168.6(2) 1_455 .
O1 C1 C2 C3 -1.4(6) . .
O2 C1 C2 C3 177.1(4) . .
O1 C1 C2 C9 177.7(4) . .
O2 C1 C2 C9 -3.8(6) . .
C9 C2 C3 C4 0.4(6) . .
C1 C2 C3 C4 179.5(4) . .
C2 C3 C4 C6 -0.7(6) . .
C2 C3 C4 C5 -177.4(4) . .
C6 C4 C5 O3 -179.9(5) . .
C3 C4 C5 O3 -3.2(8) . .
C6 C4 C5 O4 0.4(7) . .
C3 C4 C5 O4 177.1(4) . .
C3 C4 C6 C7 0.9(6) . .
C5 C4 C6 C7 177.6(4) . .
C4 C6 C7 C9 -0.8(6) . .
C4 C6 C7 C8 -179.9(4) . .
C6 C7 C8 O5 174.8(4) . .
C9 C7 C8 O5 -4.3(6) . .
C6 C7 C8 O6 -5.4(6) . .
C9 C7 C8 O6 175.5(4) . .
C6 C7 C8 Cd1 25.4(14) . 1_655
C9 C7 C8 Cd1 -153.7(10) . 1_655
C6 C7 C9 C2 0.5(6) . .
C8 C7 C9 C2 179.6(4) . .
C3 C2 C9 C7 -0.3(6) . .
C1 C2 C9 C7 -179.4(4) . .
N3 C12 C13 C14 57.0(10) . .
C13' C12 C13 C14 -44.3(13) . .
N3 C12 C13' C14 -40(2) . .
C13 C12 C13' C14 55.3(17) . .
C12 C13' C14 C14 -146.5(17) . 2
C12 C13' C14 C13 -54.2(17) . .
C12 C13 C14 C13' 46.6(14) . .
C12 C13 C14 C14 172.4(10) . 2
N6 C17 C18 C19 -60.2(18) . .
N6' C15 N4 C16 57.0(13) . .
N4' C15 N4 C16 157(3) . .
N6 C15 N4 C16 15.0(13) . .
N6' C15 N4 Cd1 -160.3(8) . .
N4' C15 N4 Cd1 -60(2) . .
N6 C15 N4 Cd1 157.6(7) . .
N5 C16 N4 C15 -7.2(14) . .
N5 C16 N4 Cd1 -151.4(8) . .
N4' Cd1 N4 C15 68(2) . .
O6 Cd1 N4 C15 -91.7(9) 1_455 .
N1 Cd1 N4 C15 -26.7(18) . .
O1W Cd1 N4 C15 48.1(9) . .
O2 Cd1 N4 C15 133.2(9) . .
O1 Cd1 N4 C15 -172.9(9) . .
O5 Cd1 N4 C15 -39.8(9) 1_455 .
C1 Cd1 N4 C15 160.2(9) . .
C8 Cd1 N4 C15 -66.0(9) 1_455 .
N4' Cd1 N4 C16 -156(3) . .
O6 Cd1 N4 C16 43.3(10) 1_455 .
N1 Cd1 N4 C16 108.3(13) . .
O1W Cd1 N4 C16 -176.9(10) . .
O2 Cd1 N4 C16 -91.7(10) . .
O1 Cd1 N4 C16 -37.9(10) . .
O5 Cd1 N4 C16 95.2(10) 1_455 .
C1 Cd1 N4 C16 -64.8(10) . .
C8 Cd1 N4 C16 69.1(10) 1_455 .
N4 C16 N5 N6 -2.5(13) . .
N6' C15 N6 N5 -128.6(15) . .
N4 C15 N6 N5 -17.6(13) . .
N4' C15 N6 N5 -40.0(16) . .
N6' C15 N6 C17 74.2(16) . .
N4 C15 N6 C17 -174.8(13) . .
N4' C15 N6 C17 162.8(13) . .
C16 N5 N6 C15 10.6(11) . .
C16 N5 N6 C17 170.8(11) . .
C18 C17 N6 C15 92.9(16) . .
C18 C17 N6 N5 -61.5(16) . .
N6' C17' C18' C19' 63.5(15) . .
N6' C15 N4' C16' -10.4(13) . .
N4 C15 N4' C16' -108(3) . .
N6 C15 N4' C16' -56.8(15) . .
N6' C15 N4' Cd1 177.8(8) . .
N4 C15 N4' Cd1 81(2) . .
N6 C15 N4' Cd1 131.4(12) . .
N5' C16' N4' C15 6.5(12) . .
N5' C16' N4' Cd1 177.5(9) . .
O6 Cd1 N4' C15 -46.9(10) 1_455 .
N1 Cd1 N4' C15 65.8(13) . .
O1W Cd1 N4' C15 92.4(10) . .
O2 Cd1 N4' C15 178.4(10) . .
N4 Cd1 N4' C15 -67(2) . .
O1 Cd1 N4' C15 -130.8(10) . .
O5 Cd1 N4' C15 3.6(10) 1_455 .
C1 Cd1 N4' C15 -156.5(10) . .
C8 Cd1 N4' C15 -21.4(10) 1_455 .
O6 Cd1 N4' C16' 144.8(12) 1_455 .
N1 Cd1 N4' C16' -102.5(17) . .
O1W Cd1 N4' C16' -75.9(12) . .
O2 Cd1 N4' C16' 10.1(12) . .
N4 Cd1 N4' C16' 125(4) . .
O1 Cd1 N4' C16' 60.9(13) . .
O5 Cd1 N4' C16' -164.6(13) 1_455 .
C1 Cd1 N4' C16' 35.2(13) . .
C8 Cd1 N4' C16' 170.4(12) 1_455 .
N4' C16' N5' N6' -2.2(13) . .
N4 C15 N6' N5' 41.4(13) . .
N4' C15 N6' N5' 9.9(13) . .
N6 C15 N6' N5' 131.6(15) . .
N4 C15 N6' C17' -146.8(14) . .
N4' C15 N6' C17' -178.3(13) . .
N6 C15 N6' C17' -56.6(15) . .
C16' N5' N6' C15 -3.9(11) . .
C16' N5' N6' C17' -177.2(11) . .
C18' C17' N6' C15 26(2) . .
C18' C17' N6' N5' -163.2(11) . .
N3 C10 N1 C11 0.9(6) . .
N3 C10 N1 Cd1 175.4(3) . .
N2 C11 N1 C10 0.0(8) . .
N2 C11 N1 Cd1 -174.5(5) . .
N4' Cd1 N1 C10 -169.3(9) . .
O6 Cd1 N1 C10 -55.5(4) 1_455 .
O1W Cd1 N1 C10 164.7(4) . .
O2 Cd1 N1 C10 80.6(4) . .
N4 Cd1 N1 C10 -119.8(11) . .
O1 Cd1 N1 C10 26.8(4) . .
O5 Cd1 N1 C10 -106.8(4) 1_455 .
C1 Cd1 N1 C10 53.2(4) . .
C8 Cd1 N1 C10 -80.7(4) 1_455 .
N4' Cd1 N1 C11 3.8(11) . .
O6 Cd1 N1 C11 117.5(5) 1_455 .
O1W Cd1 N1 C11 -22.2(5) . .
O2 Cd1 N1 C11 -106.4(5) . .
N4 Cd1 N1 C11 53.2(12) . .
O1 Cd1 N1 C11 -160.2(5) . .
O5 Cd1 N1 C11 66.2(5) 1_455 .
C1 Cd1 N1 C11 -133.8(5) . .
C8 Cd1 N1 C11 92.3(5) 1_455 .
N1 C11 N2 N3 -0.8(9) . .
N1 C10 N3 N2 -1.5(6) . .
N1 C10 N3 C12 178.5(5) . .
C11 N2 N3 C10 1.3(7) . .
C11 N2 N3 C12 -178.7(6) . .
C13' C12 N3 C10 -84.1(12) . .
C13 C12 N3 C10 -124.3(7) . .
C13' C12 N3 N2 95.9(11) . .
C13 C12 N3 N2 55.7(8) . .
O2 C1 O1 Cd1 0.7(5) . .
C2 C1 O1 Cd1 179.1(3) . .
N4' Cd1 O1 C1 -72.6(4) . .
O6 Cd1 O1 C1 -167.9(3) 1_455 .
N1 Cd1 O1 C1 102.2(3) . .
O1W Cd1 O1 C1 16.1(4) . .
O2 Cd1 O1 C1 -0.4(3) . .
N4 Cd1 O1 C1 -85.3(4) . .
O5 Cd1 O1 C1 -173.0(2) 1_455 .
C8 Cd1 O1 C1 -172.0(3) 1_455 .
O1 C1 O2 Cd1 -0.7(5) . .
C2 C1 O2 Cd1 -179.1(3) . .
N4' Cd1 O2 C1 113.3(4) . .
O6 Cd1 O2 C1 18.0(3) 1_455 .
N1 Cd1 O2 C1 -84.1(3) . .
O1W Cd1 O2 C1 -168.6(3) . .
N4 Cd1 O2 C1 100.6(4) . .
O1 Cd1 O2 C1 0.4(3) . .
C8 Cd1 O2 C1 24.8(5) 1_455 .
O6 C8 O5 Cd1 7.3(4) . 1_655
C7 C8 O5 Cd1 -172.9(4) . 1_655
O5 C8 O6 Cd1 -8.8(5) . 1_655
C7 C8 O6 Cd1 171.4(3) . 1_655
